data_7031941
loop_
_publ_author_name
'Stacey, Timothy E.'
'Borg, Christopher K. H.'
'Zavalij, Peter J.'
'Rodriguez, Efrain E.'

_publ_section_title
;
 Magnetically stabilized Fe8(\m4-S)6S8 clusters in Ba6Fe25S27.
;
_journal_issue 39
_journal_name_full 'Dalton transactions (Cambridge, England : 2003)'
_journal_page_first 14612
_journal_page_last 14624
_journal_paper_doi 10.1039/c4dt01182a
_journal_volume 43
_journal_year 2014
_chemical_formula_moiety 'Fe25 S26, S, 6(Ba)'
_chemical_formula_sum 'Ba6 Fe25 S27'
_chemical_formula_weight 3085.91
_chemical_name_common 'Barium Iron Sulfide'
_chemical_name_systematic
;
Barium Iron Sulfide
;
_space_group_crystal_system cubic
_space_group_IT_number 221
_space_group_name_Hall '-P 4 2 3'
_space_group_name_H-M_alt 'P m -3 m'
_symmetry_cell_setting cubic
_symmetry_space_group_name_Hall '-P 4 2 3'
_symmetry_space_group_name_H-M 'P m -3 m'
_atom_sites_solution_primary direct
_atom_sites_solution_secondary difmap
_audit_creation_method 'SHELXL-2012 & ZCIF'
_cell_angle_alpha 90
_cell_angle_beta 90
_cell_angle_gamma 90
_cell_formula_units_Z 1
_cell_length_a 10.2057(9)
_cell_length_b 10.2057(9)
_cell_length_c 10.2057(9)
_cell_measurement_reflns_used 11594
_cell_measurement_temperature 150(2)
_cell_measurement_theta_max 32.3
_cell_measurement_theta_min 2.8
_cell_volume 1062.99(16)
_computing_cell_refinement Apex2
_computing_data_collection 'Apex2 (Bruker, 2010)'
_computing_data_reduction 'Apex2, Saint'
_computing_molecular_graphics 'XSHEL (Bruker, 2004)'
_computing_publication_material 'Apex2, SHELXL-2012, Platon (Spek, 1990)'
_computing_structure_refinement 'ShelXL-2012 (Sheldrick, 2012)'
_computing_structure_solution 'ShelXS-97 (Sheldrick, 2008)'
_diffrn_ambient_temperature 150(2)
_diffrn_detector 'CCD area detector'
_diffrn_detector_area_resol_mean 8.333
_diffrn_measured_fraction_theta_full 1
_diffrn_measured_fraction_theta_max 1
_diffrn_measurement_device_type 'Bruker Smart Apex II diffractometer'
_diffrn_measurement_method '\f and \w scans'
_diffrn_measurement_specimen_support 'MiTeGen loop'
_diffrn_orient_matrix_type standard
_diffrn_orient_matrix_UB_11 0.0381615
_diffrn_orient_matrix_UB_12 -0.0790029
_diffrn_orient_matrix_UB_13 0.0435951
_diffrn_orient_matrix_UB_21 -0.0653050
_diffrn_orient_matrix_UB_22 -0.0569008
_diffrn_orient_matrix_UB_23 -0.0458290
_diffrn_orient_matrix_UB_31 0.0622841
_diffrn_orient_matrix_UB_32 -0.0112053
_diffrn_orient_matrix_UB_33 -0.0748082
_diffrn_radiation_monochromator graphite
_diffrn_radiation_type MoK\a
_diffrn_radiation_wavelength 0.71073
_diffrn_reflns_av_R_equivalents 0.0251
_diffrn_reflns_av_unetI/netI 0.0060
_diffrn_reflns_Laue_measured_fraction_full 1
_diffrn_reflns_Laue_measured_fraction_max 1
_diffrn_reflns_limit_h_max 15
_diffrn_reflns_limit_h_min -15
_diffrn_reflns_limit_k_max 14
_diffrn_reflns_limit_k_min -14
_diffrn_reflns_limit_l_max 15
_diffrn_reflns_limit_l_min -14
_diffrn_reflns_number 17812
_diffrn_reflns_point_group_measured_fraction_full 1
_diffrn_reflns_point_group_measured_fraction_max 1
_diffrn_reflns_theta_full 25.242
_diffrn_reflns_theta_max 31.487
_diffrn_reflns_theta_min 1.995
_diffrn_source 'sealed tube'
_exptl_absorpt_coefficient_mu 15.006
_exptl_absorpt_correction_T_max 0.638
_exptl_absorpt_correction_T_min 0.145
_exptl_absorpt_correction_type multi-scan
_exptl_absorpt_process_details 'SADABS (Sheldrick, 2008)'
_exptl_crystal_colour black
_exptl_crystal_density_diffrn 4.821
_exptl_crystal_density_method 'not measured'
_exptl_crystal_description prism
_exptl_crystal_F_000 1418
_exptl_crystal_size_max 0.18
_exptl_crystal_size_mid 0.11
_exptl_crystal_size_min 0.03
_refine_diff_density_max 0.972
_refine_diff_density_min -1.009
_refine_diff_density_rms 0.133
_refine_ls_extinction_coef 0.00223(13)
_refine_ls_extinction_expression Fc^*^=kFc[1+0.001xFc^2^\l^3^/sin(2\q)]^-1/4^
_refine_ls_extinction_method SHELXL
_refine_ls_goodness_of_fit_ref 1.031
_refine_ls_hydrogen_treatment undef
_refine_ls_matrix_type full
_refine_ls_number_parameters 23
_refine_ls_number_reflns 412
_refine_ls_number_restraints 0
_refine_ls_restrained_S_all 1.031
_refine_ls_R_factor_all 0.0140
_refine_ls_R_factor_gt 0.0136
_refine_ls_shift/su_max 0.000
_refine_ls_shift/su_mean 0.000
_refine_ls_structure_factor_coef Fsqd
_refine_ls_weighting_details
;
 w=1/[\s^2^(Fo^2^)+(0.0180P)^2^+5.9900P]
 where P=(Fo^2^+2Fc^2^)/3
;
_refine_ls_weighting_scheme calc
_refine_ls_wR_factor_gt 0.0392
_refine_ls_wR_factor_ref 0.0395
_reflns_Friedel_coverage 0.000
_reflns_number_gt 406
_reflns_number_total 412
_reflns_threshold_expression 'I > 2\s(I)'
_cod_data_source_file c4dt01182a2.cif
_cod_data_source_block 2507
_cod_depositor_comments
;
The following automatic conversions were performed:

'_symmetry_cell_setting' value 'Cubic' changed to 'cubic' according
to
/usr/data/users/saulius/crontab/automatic-downloads/rss-feeds/RSC/lib/dictionaries/cif_core.dic
dictionary named 'cif_core.dic' version 2.4.2 from 2011-04-26.

Automatic conversion script
Id: cif_fix_values 2281 2013-09-26 08:29:07Z andrius 

 Adding full bibliography for 7031941.cif.
;
_cod_original_cell_volume 1063.0(3)
_cod_original_sg_symbol_H-M Pm-3m
_cod_database_code 7031941
_shelx_space_group_comment
;
The symmetry employed for this shelxl refinement is uniquely defined
by the following loop, which should always be used as a source of
symmetry information in preference to the above space-group names.
They are only intended as comments.
;
_shelx_estimated_absorpt_t_min 0.173
_shelx_estimated_absorpt_t_max 0.662
_diffrn_measurement_frame_width-ccd 512

loop_
_space_group_symop_operation_xyz
'x, y, z'
'-x, -y, z'
'-x, y, -z'
'x, -y, -z'
'z, x, y'
'z, -x, -y'
'-z, -x, y'
'-z, x, -y'
'y, z, x'
'-y, z, -x'
'y, -z, -x'
'-y, -z, x'
'y, x, -z'
'-y, -x, -z'
'y, -x, z'
'-y, x, z'
'x, z, -y'
'-x, z, y'
'-x, -z, -y'
'x, -z, y'
'z, y, -x'
'z, -y, x'
'-z, y, x'
'-z, -y, -x'
'-x, -y, -z'
'x, y, -z'
'x, -y, z'
'-x, y, z'
'-z, -x, -y'
'-z, x, y'
'z, x, -y'
'z, -x, y'
'-y, -z, -x'
'y, -z, x'
'-y, z, x'
'y, z, -x'
'-y, -x, z'
'y, x, z'
'-y, x, -z'
'y, -x, -z'
'-x, -z, y'
'x, -z, -y'
'x, z, y'
'-x, z, -y'
'-z, -y, x'
'-z, y, -x'
'z, -y, -x'
'z, y, x'

loop_
_atom_site_label
_atom_site_type_symbol
_atom_site_fract_x
_atom_site_fract_y
_atom_site_fract_z
_atom_site_U_iso_or_equiv
_atom_site_adp_type
_atom_site_occupancy
_atom_site_site_symmetry_order
_atom_site_calc_flag
_atom_site_refinement_flags_posn
_atom_site_refinement_flags_adp
_atom_site_refinement_flags_occupancy
Ba1 Ba 0.5000 0.5000 0.19719(3) 0.00625(10) Uani 1 8 d S T P
Fe1 Fe 0.13324(3) 0.36384(4) 0.13324(3) 0.00887(11) Uani 1 2 d S T P
Fe2 Fe 0.0000 0.0000 0.0000 0.0084(4) Uani 1 48 d S T P
S1 S 0.5000 0.5000 0.5000 0.0060(5) Uani 1 48 d S T P
S2 S 0.0000 0.24009(13) 0.0000 0.0064(2) Uani 1 8 d S T P
S3 S 0.28140(7) 0.28140(7) 0.28140(7) 0.00641(19) Uani 1 6 d S T P
S4 S 0.0000 0.5000 0.25330(9) 0.00605(17) Uani 1 4 d S T P

loop_
_atom_site_aniso_label
_atom_site_aniso_U_11
_atom_site_aniso_U_22
_atom_site_aniso_U_33
_atom_site_aniso_U_23
_atom_site_aniso_U_13
_atom_site_aniso_U_12
Ba1 0.00682(12) 0.00682(12) 0.00510(15) 0.000 0.000 0.000
Fe1 0.00819(13) 0.01024(19) 0.00819(13) -0.00024(9) -0.00007(13) -0.00024(9)
Fe2 0.0084(4) 0.0084(4) 0.0084(4) 0.000 0.000 0.000
S1 0.0060(5) 0.0060(5) 0.0060(5) 0.000 0.000 0.000
S2 0.0066(3) 0.0058(5) 0.0066(3) 0.000 0.000 0.000
S3 0.00641(19) 0.00641(19) 0.00641(19) 0.0005(2) 0.0005(2) 0.0005(2)
S4 0.0058(4) 0.0071(4) 0.0053(4) 0.000 0.000 0.000

loop_
_atom_type_symbol
_atom_type_description
_atom_type_scat_dispersion_real
_atom_type_scat_dispersion_imag
_atom_type_scat_source
Ba Ba -0.3244 2.2819 'International Tables Vol C Tables 4.2.6.8 and 6.1.1.4'
Fe Fe 0.3463 0.8444 'International Tables Vol C Tables 4.2.6.8 and 6.1.1.4'
S S 0.1246 0.1234 'International Tables Vol C Tables 4.2.6.8 and 6.1.1.4'

loop_
_geom_angle_atom_site_label_1
_geom_angle_atom_site_label_2
_geom_angle_atom_site_label_3
_geom_angle
_geom_angle_site_symmetry_1
_geom_angle_site_symmetry_3
S1 Ba1 S4 128.635(11) . 21
S1 Ba1 S4 128.635(11) . 9
S4 Ba1 S4 67.057(12) 21 9
S1 Ba1 S4 128.635(11) . 45_665
S4 Ba1 S4 102.73(2) 21 45_665
S4 Ba1 S4 67.057(12) 9 45_665
S1 Ba1 S4 128.635(11) . 33_665
S4 Ba1 S4 67.057(12) 21 33_665
S4 Ba1 S4 102.73(2) 9 33_665
S4 Ba1 S4 67.057(12) 45_665 33_665
S1 Ba1 S3 74.761(17) . .
S4 Ba1 S3 68.357(15) 21 .
S4 Ba1 S3 68.357(15) 9 .
S4 Ba1 S3 134.190(11) 45_665 .
S4 Ba1 S3 134.190(12) 33_665 .
S1 Ba1 S3 74.761(17) . 2_665
S4 Ba1 S3 134.190(11) 21 2_665
S4 Ba1 S3 134.190(12) 9 2_665
S4 Ba1 S3 68.357(15) 45_665 2_665
S4 Ba1 S3 68.357(15) 33_665 2_665
S3 Ba1 S3 149.52(3) . 2_665
S1 Ba1 S3 74.761(17) . 27_565
S4 Ba1 S3 68.357(15) 21 27_565
S4 Ba1 S3 134.190(12) 9 27_565
S4 Ba1 S3 134.190(11) 45_665 27_565
S4 Ba1 S3 68.357(15) 33_665 27_565
S3 Ba1 S3 86.038(8) . 27_565
S3 Ba1 S3 86.039(8) 2_665 27_565
S1 Ba1 S3 74.761(17) . 28_655
S4 Ba1 S3 134.190(11) 21 28_655
S4 Ba1 S3 68.357(15) 9 28_655
S4 Ba1 S3 68.357(15) 45_665 28_655
S4 Ba1 S3 134.190(12) 33_665 28_655
S3 Ba1 S3 86.038(8) . 28_655
S3 Ba1 S3 86.039(9) 2_665 28_655
S3 Ba1 S3 149.52(3) 27_565 28_655
S3 Fe1 S4 105.06(3) . 21
S3 Fe1 S4 105.06(3) . .
S4 Fe1 S4 105.38(3) 21 .
S3 Fe1 S2 125.23(4) . .
S4 Fe1 S2 107.30(2) 21 .
S4 Fe1 S2 107.30(2) . .
S2 Fe2 S2 90.0 . 33
S2 Fe2 S2 180.0 . 25
S2 Fe2 S2 90.0 33 25
S2 Fe2 S2 90.0 . 5
S2 Fe2 S2 90.0 33 5
S2 Fe2 S2 90.0 25 5
S2 Fe2 S2 90.0 . 29
S2 Fe2 S2 90.0 33 29
S2 Fe2 S2 90.0 25 29
S2 Fe2 S2 180.0 5 29
S2 Fe2 S2 90.0 . 9
S2 Fe2 S2 180.0 33 9
S2 Fe2 S2 90.0 25 9
S2 Fe2 S2 90.0 5 9
S2 Fe2 S2 90.0 29 9
Ba1 S1 Ba1 180.0 33_666 9
Ba1 S1 Ba1 90.0 33_666 25_666
Ba1 S1 Ba1 90.0 9 25_666
Ba1 S1 Ba1 90.0 33_666 5
Ba1 S1 Ba1 90.0 9 5
Ba1 S1 Ba1 90.0 25_666 5
Ba1 S1 Ba1 90.0 33_666 29_666
Ba1 S1 Ba1 90.0 9 29_666
Ba1 S1 Ba1 90.0 25_666 29_666
Ba1 S1 Ba1 180.0 5 29_666
Ba1 S1 Ba1 90.0 33_666 .
Ba1 S1 Ba1 90.0 9 .
Ba1 S1 Ba1 180.0 25_666 .
Ba1 S1 Ba1 90.0 5 .
Ba1 S1 Ba1 90.0 29_666 .
Fe1 S2 Fe1 113.41(6) . 3
Fe1 S2 Fe1 72.46(3) . 28
Fe1 S2 Fe1 72.46(3) 3 28
Fe1 S2 Fe1 72.46(3) . 26
Fe1 S2 Fe1 72.46(3) 3 26
Fe1 S2 Fe1 113.41(6) 28 26
Fe1 S2 Fe2 123.29(3) . .
Fe1 S2 Fe2 123.29(3) 3 .
Fe1 S2 Fe2 123.29(3) 28 .
Fe1 S2 Fe2 123.29(3) 26 .
Fe1 S3 Fe1 92.80(4) 9 5
Fe1 S3 Fe1 92.80(4) 9 .
Fe1 S3 Fe1 92.80(4) 5 .
Fe1 S3 Ba1 173.76(4) 9 5
Fe1 S3 Ba1 91.502(11) 5 5
Fe1 S3 Ba1 91.502(11) . 5
Fe1 S3 Ba1 91.502(11) 9 9
Fe1 S3 Ba1 91.502(11) 5 9
Fe1 S3 Ba1 173.76(4) . 9
Ba1 S3 Ba1 83.87(2) 5 9
Fe1 S3 Ba1 91.501(11) 9 .
Fe1 S3 Ba1 173.76(4) 5 .
Fe1 S3 Ba1 91.502(11) . .
Ba1 S3 Ba1 83.87(2) 5 .
Ba1 S3 Ba1 83.87(2) 9 .
Fe1 S4 Fe1 72.55(3) . 28
Fe1 S4 Fe1 74.41(2) . 27_565
Fe1 S4 Fe1 115.56(4) 28 27_565
Fe1 S4 Fe1 115.56(4) . 2_565
Fe1 S4 Fe1 74.41(2) 28 2_565
Fe1 S4 Fe1 72.56(3) 27_565 2_565
Fe1 S4 Ba1 92.697(14) . 5
Fe1 S4 Ba1 141.804(17) 28 5
Fe1 S4 Ba1 92.696(14) 27_565 5
Fe1 S4 Ba1 141.804(17) 2_565 5
Fe1 S4 Ba1 141.804(17) . 29_566
Fe1 S4 Ba1 92.696(14) 28 29_566
Fe1 S4 Ba1 141.804(17) 27_565 29_566
Fe1 S4 Ba1 92.696(14) 2_565 29_566
Ba1 S4 Ba1 77.27(2) 5 29_566

loop_
_geom_bond_atom_site_label_1
_geom_bond_atom_site_label_2
_geom_bond_distance
_geom_bond_site_symmetry_2
Ba1 S1 3.0904(4) .
Ba1 S4 3.2232(8) 21
Ba1 S4 3.2232(8) 9
Ba1 S4 3.2232(8) 45_665
Ba1 S4 3.2232(8) 33_665
Ba1 S3 3.2700(8) .
Ba1 S3 3.2700(8) 2_665
Ba1 S3 3.2700(8) 27_565
Ba1 S3 3.2700(8) 28_655
Fe1 S3 2.2981(8) .
Fe1 S4 2.2981(6) 21
Fe1 S4 2.2981(6) .
Fe1 S2 2.3006(9) .
Fe1 Fe1 2.7196(6) 26
Fe1 Fe1 2.7196(6) 28
Fe1 Fe1 2.7793(9) 27_565
Fe2 S2 2.4503(13) .
Fe2 S2 2.4504(13) 33
Fe2 S2 2.4504(13) 25
Fe2 S2 2.4504(13) 5
Fe2 S2 2.4504(13) 29
Fe2 S2 2.4504(13) 9
S1 Ba1 3.0904(4) 33_666
S1 Ba1 3.0904(4) 9
S1 Ba1 3.0904(4) 25_666
S1 Ba1 3.0904(4) 5
S1 Ba1 3.0904(4) 29_666
S2 Fe1 2.3007(9) 3
S2 Fe1 2.3007(9) 28
S2 Fe1 2.3007(9) 26
S3 Fe1 2.2980(8) 9
S3 Fe1 2.2980(8) 5
S3 Ba1 3.2700(8) 5
S3 Ba1 3.2700(8) 9
S4 Fe1 2.2981(6) 28
S4 Fe1 2.2981(6) 27_565
S4 Fe1 2.2981(6) 2_565
S4 Ba1 3.2232(8) 5
S4 Ba1 3.2232(8) 29_566
